data_7112850
loop_
_publ_author_name
'Shintani, Ryo'
'Takatsu, Keishi'
'Hayashi, Tamio'

_publ_section_title
;
 Copper-catalyzed asymmetric addition of arylboronates to isatins:
 a catalytic cycle involving alkoxocopper intermediates
;
_journal_coden_ASTM CHCOFS
_journal_issue 36
_journal_name_full 'Chemical Communications (Cambridge, United Kingdom)'
_journal_page_first 6822
_journal_page_last 6824
_journal_paper_doi 10.1039/c0cc01635g
_journal_volume 46
_journal_year 2010
_chemical_formula_moiety 'C61 H61 Cu F N3 O3, C5 H12 '
_chemical_formula_sum 'C66 H73 Cu F N3 O3'
_chemical_formula_weight 1038.81
_space_group_IT_number 14
_symmetry_cell_setting monoclinic
_symmetry_Int_Tables_number 14
_symmetry_space_group_name_Hall '-P 2ybc'
_symmetry_space_group_name_H-M 'P 1 21/c 1'
_atom_sites_solution_hydrogens geom
_atom_sites_solution_primary direct
_atom_sites_solution_secondary difmap
_audit_creation_method SHELXL-97
_cell_angle_alpha 90.00
_cell_angle_beta 90.232(3)
_cell_angle_gamma 90.00
_cell_formula_units_Z 4
_cell_length_a 13.033(2)
_cell_length_b 10.3280(18)
_cell_length_c 42.357(7)
_cell_measurement_reflns_used 6523
_cell_measurement_temperature 90(2)
_cell_measurement_theta_max 28.06
_cell_measurement_theta_min 2.47
_cell_volume 5701.4(16)
_computing_cell_refinement 'Bruker SMART'
_computing_data_collection 'Bruker SMART'
_computing_data_reduction 'Bruker SAINT'
_computing_molecular_graphics 'Bruker SHELXTL'
_computing_publication_material 'Bruker SHELXTL'
_computing_structure_refinement 'SHELXL-97 (Sheldrick, 1997)'
_computing_structure_solution 'SHELXS-97 (Sheldrick, 1990)'
_diffrn_ambient_temperature 90(2)
_diffrn_detector_area_resol_mean 8.366
_diffrn_measured_fraction_theta_full 0.989
_diffrn_measured_fraction_theta_max 0.989
_diffrn_measurement_device_type 'CCD area detector'
_diffrn_measurement_method 'phi and omega scans'
_diffrn_radiation_monochromator graphite
_diffrn_radiation_source 'fine-focus sealed tube'
_diffrn_radiation_type MoK\a
_diffrn_radiation_wavelength 0.71069
_diffrn_reflns_av_R_equivalents 0.0304
_diffrn_reflns_av_sigmaI/netI 0.0395
_diffrn_reflns_limit_h_max 16
_diffrn_reflns_limit_h_min -16
_diffrn_reflns_limit_k_max 13
_diffrn_reflns_limit_k_min -11
_diffrn_reflns_limit_l_max 53
_diffrn_reflns_limit_l_min -45
_diffrn_reflns_number 32893
_diffrn_reflns_theta_full 27.00
_diffrn_reflns_theta_max 27.00
_diffrn_reflns_theta_min 0.96
_exptl_absorpt_coefficient_mu 0.434
_exptl_absorpt_correction_T_max 0.9578
_exptl_absorpt_correction_T_min 0.8121
_exptl_absorpt_correction_type empirical
_exptl_absorpt_process_details
;
SADABS;SHELDRICK 1996
;
_exptl_crystal_colour colorless
_exptl_crystal_density_diffrn 1.210
_exptl_crystal_density_method 'not measured'
_exptl_crystal_description prism
_exptl_crystal_F_000 2208
_exptl_crystal_size_max 0.50
_exptl_crystal_size_mid 0.20
_exptl_crystal_size_min 0.10
_refine_diff_density_max 1.192
_refine_diff_density_min -0.856
_refine_diff_density_rms 0.078
_refine_ls_extinction_method none
_refine_ls_goodness_of_fit_ref 1.166
_refine_ls_hydrogen_treatment constr
_refine_ls_matrix_type full
_refine_ls_number_parameters 667
_refine_ls_number_reflns 12311
_refine_ls_number_restraints 0
_refine_ls_restrained_S_all 1.166
_refine_ls_R_factor_all 0.0771
_refine_ls_R_factor_gt 0.0669
_refine_ls_shift/su_max 0.002
_refine_ls_shift/su_mean 0.000
_refine_ls_structure_factor_coef Fsqd
_refine_ls_weighting_details 'calc w=1/[\s^2^(Fo^2^)+(0.0465P)^2^+12.3201P] where P=(Fo^2^+2Fc^2^)/3'
_refine_ls_weighting_scheme calc
_refine_ls_wR_factor_gt 0.1500
_refine_ls_wR_factor_ref 0.1543
_reflns_number_gt 10592
_reflns_number_total 12311
_reflns_threshold_expression >2sigma(I)
_cod_data_source_file c0cc01635g.txt
_cod_data_source_block 00421yu
_cod_depositor_comments
;
The following automatic conversions were performed:

'_symmetry_cell_setting' value 'Monoclinic' changed to 'monoclinic'
according to
/usr/data/users/saulius/automatic-downloads/retrospective/RSC/lib/dictionaries/cif_core.dic
dictionary named 'cif_core.dic' version 2.4.2 from 2011-04-26.

Automatic conversion script
Id: cif_fix_values 2281 2013-09-26 08:29:07Z andrius 
;
_cod_original_cell_volume 5701.4(17)
_cod_original_sg_symbol_Hall '-P 2ybc '
_cod_original_sg_symbol_H-M P2(1)/c
_cod_database_code 7112850

loop_
_symmetry_equiv_pos_as_xyz
'x, y, z'
'-x, y+1/2, -z+1/2'
'-x, -y, -z'
'x, -y-1/2, z-1/2'

loop_
_atom_site_label
_atom_site_type_symbol
_atom_site_fract_x
_atom_site_fract_y
_atom_site_fract_z
_atom_site_U_iso_or_equiv
_atom_site_adp_type
_atom_site_occupancy
_atom_site_symmetry_multiplicity
_atom_site_calc_flag
_atom_site_refinement_flags
C1 C 0.6793(2) 0.0978(3) 0.59982(7) 0.0164(6) Uani 1 1 d .
C2 C 0.8461(2) 0.1300(3) 0.61264(7) 0.0198(6) Uani 1 1 d .
H2 H 0.9057 0.1483 0.6248 0.024 Uiso 1 1 calc R
C3 C 0.8432(2) 0.1037(3) 0.58173(7) 0.0200(6) Uani 1 1 d .
H3 H 0.9000 0.0992 0.5678 0.024 Uiso 1 1 calc R
C4 C 0.7176(2) 0.1431(3) 0.65625(7) 0.0167(6) Uani 1 1 d .
C5 C 0.6710(2) 0.2597(3) 0.66518(7) 0.0218(6) Uani 1 1 d .
C6 C 0.6493(2) 0.2752(3) 0.69722(7) 0.0262(7) Uani 1 1 d .
H6 H 0.6178 0.3529 0.7043 0.031 Uiso 1 1 calc R
C7 C 0.6728(3) 0.1796(4) 0.71876(8) 0.0284(7) Uani 1 1 d .
H7 H 0.6591 0.1930 0.7405 0.034 Uiso 1 1 calc R
C8 C 0.7163(2) 0.0643(3) 0.70894(8) 0.0277(7) Uani 1 1 d .
H8 H 0.7304 -0.0015 0.7240 0.033 Uiso 1 1 calc R
C9 C 0.7397(2) 0.0431(3) 0.67726(7) 0.0206(6) Uani 1 1 d .
C10 C 0.6439(3) 0.3636(3) 0.64102(8) 0.0305(8) Uani 1 1 d .
H10 H 0.6206 0.3176 0.6215 0.037 Uiso 1 1 d R
C11 C 0.5560(3) 0.4507(4) 0.65133(9) 0.0352(8) Uani 1 1 d .
H11A H 0.5420 0.5148 0.6348 0.053 Uiso 1 1 calc R
H11B H 0.5750 0.4953 0.6709 0.053 Uiso 1 1 calc R
H11C H 0.4946 0.3981 0.6549 0.053 Uiso 1 1 calc R
C12 C 0.7365(3) 0.4427(4) 0.63207(12) 0.0495(11) Uani 1 1 d .
H12A H 0.7165 0.5082 0.6165 0.074 Uiso 1 1 calc R
H12B H 0.7888 0.3858 0.6230 0.074 Uiso 1 1 calc R
H12C H 0.7642 0.4855 0.6509 0.074 Uiso 1 1 calc R
C13 C 0.7804(3) -0.0873(3) 0.66599(8) 0.0294(7) Uani 1 1 d .
H13 H 0.8208 -0.0718 0.6463 0.035 Uiso 1 1 d R
C14 C 0.8509(3) -0.1526(4) 0.68980(10) 0.0411(9) Uani 1 1 d .
H14A H 0.8747 -0.2354 0.6812 0.062 Uiso 1 1 calc R
H14B H 0.8133 -0.1680 0.7094 0.062 Uiso 1 1 calc R
H14C H 0.9100 -0.0966 0.6941 0.062 Uiso 1 1 calc R
C15 C 0.6897(3) -0.1748(4) 0.65741(9) 0.0406(9) Uani 1 1 d .
H15A H 0.7153 -0.2587 0.6501 0.061 Uiso 1 1 calc R
H15B H 0.6490 -0.1341 0.6406 0.061 Uiso 1 1 calc R
H15C H 0.6466 -0.1877 0.6761 0.061 Uiso 1 1 calc R
C16 C 0.7034(2) 0.0526(3) 0.54308(7) 0.0185(6) Uani 1 1 d .
C17 C 0.6796(2) -0.0769(3) 0.53643(7) 0.0213(6) Uani 1 1 d .
C18 C 0.6404(3) -0.1047(3) 0.50657(7) 0.0241(7) Uani 1 1 d .
H18 H 0.6234 -0.1915 0.5013 0.029 Uiso 1 1 calc R
C19 C 0.6258(3) -0.0076(3) 0.48433(7) 0.0248(7) Uani 1 1 d .
H19 H 0.5982 -0.0280 0.4641 0.030 Uiso 1 1 calc R
C20 C 0.6516(2) 0.1196(3) 0.49161(7) 0.0232(6) Uani 1 1 d .
H20 H 0.6419 0.1854 0.4762 0.028 Uiso 1 1 calc R
C21 C 0.6914(2) 0.1522(3) 0.52105(7) 0.0210(6) Uani 1 1 d .
C22 C 0.6953(3) -0.1857(3) 0.56026(7) 0.0235(6) Uani 1 1 d .
H22 H 0.7232 -0.1464 0.5801 0.028 Uiso 1 1 d R
C23 C 0.7741(3) -0.2833(3) 0.54821(9) 0.0336(8) Uani 1 1 d .
H23A H 0.7835 -0.3521 0.5639 0.050 Uiso 1 1 calc R
H23B H 0.8397 -0.2394 0.5447 0.050 Uiso 1 1 calc R
H23C H 0.7497 -0.3211 0.5283 0.050 Uiso 1 1 calc R
C24 C 0.5933(3) -0.2509(3) 0.56822(8) 0.0315(8) Uani 1 1 d .
H24A H 0.6052 -0.3202 0.5836 0.047 Uiso 1 1 calc R
H24B H 0.5631 -0.2876 0.5490 0.047 Uiso 1 1 calc R
H24C H 0.5462 -0.1868 0.5772 0.047 Uiso 1 1 calc R
C25 C 0.7169(3) 0.2926(3) 0.52860(8) 0.0288(7) Uani 1 1 d .
H25 H 0.7537 0.2947 0.5494 0.035 Uiso 1 1 d R
C26 C 0.7875(3) 0.3513(4) 0.50377(9) 0.0366(8) Uani 1 1 d .
H26A H 0.8028 0.4413 0.5094 0.055 Uiso 1 1 calc R
H26B H 0.7535 0.3487 0.4831 0.055 Uiso 1 1 calc R
H26C H 0.8514 0.3016 0.5029 0.055 Uiso 1 1 calc R
C27 C 0.6178(3) 0.3707(4) 0.53188(12) 0.0516(12) Uani 1 1 d .
H27A H 0.6346 0.4610 0.5369 0.077 Uiso 1 1 calc R
H27B H 0.5761 0.3341 0.5489 0.077 Uiso 1 1 calc R
H27C H 0.5792 0.3672 0.5120 0.077 Uiso 1 1 calc R
C28 C 0.3271(2) 0.1330(3) 0.60866(6) 0.0151(5) Uani 1 1 d .
C29 C 0.3429(2) 0.1211(3) 0.64482(7) 0.0154(6) Uani 1 1 d .
C30 C 0.1853(2) 0.0314(3) 0.63430(7) 0.0160(6) Uani 1 1 d .
C31 C 0.2226(2) 0.0688(3) 0.60491(7) 0.0159(5) Uani 1 1 d .
C32 C 0.1722(2) 0.0358(3) 0.57740(7) 0.0181(6) Uani 1 1 d .
H32 H 0.1964 0.0629 0.5573 0.022 Uiso 1 1 calc R
C33 C 0.0848(2) -0.0385(3) 0.58053(7) 0.0221(6) Uani 1 1 d .
C34 C 0.0474(2) -0.0793(3) 0.60909(7) 0.0225(6) Uani 1 1 d .
H34 H -0.0126 -0.1314 0.6099 0.027 Uiso 1 1 calc R
C35 C 0.0976(2) -0.0441(3) 0.63692(7) 0.0183(6) Uani 1 1 d .
H35 H 0.0727 -0.0708 0.6569 0.022 Uiso 1 1 calc R
C36 C 0.2437(2) 0.0339(3) 0.69222(7) 0.0155(5) Uani 1 1 d .
C37 C 0.3171(2) 0.1128(3) 0.71366(7) 0.0161(6) Uani 1 1 d .
C38 C 0.3160(2) 0.2479(3) 0.71186(7) 0.0202(6) Uani 1 1 d .
H38 H 0.2758 0.2896 0.6961 0.024 Uiso 1 1 calc R
C39 C 0.3728(2) 0.3212(3) 0.73277(7) 0.0223(6) Uani 1 1 d .
H39 H 0.3728 0.4129 0.7310 0.027 Uiso 1 1 calc R
C40 C 0.4297(2) 0.2623(3) 0.75643(7) 0.0229(6) Uani 1 1 d .
H40 H 0.4686 0.3132 0.7708 0.028 Uiso 1 1 calc R
C41 C 0.4295(2) 0.1287(3) 0.75891(7) 0.0232(6) Uani 1 1 d .
H41 H 0.4677 0.0875 0.7752 0.028 Uiso 1 1 calc R
C42 C 0.3733(2) 0.0545(3) 0.73747(7) 0.0196(6) Uani 1 1 d .
H42 H 0.3736 -0.0372 0.7392 0.024 Uiso 1 1 calc R
C43 C 0.2699(2) -0.1121(3) 0.69199(7) 0.0172(6) Uani 1 1 d .
C44 C 0.3682(2) -0.1475(3) 0.68249(7) 0.0186(6) Uani 1 1 d .
H44 H 0.4176 -0.0822 0.6781 0.022 Uiso 1 1 calc R
C45 C 0.3949(2) -0.2771(3) 0.67931(7) 0.0217(6) Uani 1 1 d .
H45 H 0.4620 -0.3000 0.6726 0.026 Uiso 1 1 calc R
C46 C 0.3240(3) -0.3730(3) 0.68584(7) 0.0242(7) Uani 1 1 d .
H46 H 0.3426 -0.4616 0.6839 0.029 Uiso 1 1 calc R
C47 C 0.2263(3) -0.3396(3) 0.69515(7) 0.0261(7) Uani 1 1 d .
H47 H 0.1776 -0.4055 0.6996 0.031 Uiso 1 1 calc R
C48 C 0.1983(2) -0.2090(3) 0.69812(7) 0.0203(6) Uani 1 1 d .
H48 H 0.1306 -0.1866 0.7043 0.024 Uiso 1 1 calc R
C49 C 0.1383(2) 0.0691(3) 0.70571(7) 0.0195(6) Uani 1 1 d .
C50 C 0.1106(2) 0.0231(3) 0.73552(7) 0.0244(7) Uani 1 1 d .
H50 H 0.1541 -0.0369 0.7461 0.029 Uiso 1 1 calc R
C51 C 0.0211(3) 0.0633(4) 0.74999(8) 0.0326(8) Uani 1 1 d .
H51 H 0.0032 0.0296 0.7701 0.039 Uiso 1 1 calc R
C52 C -0.0424(3) 0.1528(4) 0.73526(9) 0.0341(8) Uani 1 1 d .
H52 H -0.1039 0.1805 0.7451 0.041 Uiso 1 1 calc R
C53 C -0.0152(2) 0.2010(3) 0.70602(8) 0.0282(7) Uani 1 1 d .
H53 H -0.0581 0.2628 0.6959 0.034 Uiso 1 1 calc R
C54 C 0.0741(2) 0.1602(3) 0.69127(7) 0.0223(6) Uani 1 1 d .
H54 H 0.0917 0.1945 0.6712 0.027 Uiso 1 1 calc R
C55 C 0.3259(2) 0.2761(3) 0.59918(7) 0.0153(5) Uani 1 1 d .
C56 C 0.2915(3) 0.3726(3) 0.61903(7) 0.0230(6) Uani 1 1 d .
H56 H 0.2653 0.3498 0.6392 0.028 Uiso 1 1 calc R
C57 C 0.2940(3) 0.5025(3) 0.61027(7) 0.0222(6) Uani 1 1 d .
H57 H 0.2701 0.5673 0.6244 0.027 Uiso 1 1 calc R
C58 C 0.3312(2) 0.5365(3) 0.58124(7) 0.0188(6) Uani 1 1 d .
C59 C 0.3647(3) 0.4407(3) 0.56073(8) 0.0354(9) Uani 1 1 d .
H59 H 0.3892 0.4634 0.5404 0.042 Uiso 1 1 calc R
C60 C 0.3624(3) 0.3121(3) 0.56991(8) 0.0302(8) Uani 1 1 d .
H60 H 0.3864 0.2474 0.5558 0.036 Uiso 1 1 calc R
C61 C 0.3186(3) 0.7618(3) 0.59256(8) 0.0269(7) Uani 1 1 d .
H61A H 0.3278 0.8461 0.5823 0.040 Uiso 1 1 calc R
H61B H 0.3653 0.7550 0.6107 0.040 Uiso 1 1 calc R
H61C H 0.2475 0.7535 0.5998 0.040 Uiso 1 1 calc R
C62 C 0.0168(4) 0.5033(6) 0.64541(13) 0.0709(16) Uani 1 1 d .
H62A H 0.0042 0.5798 0.6585 0.106 Uiso 1 1 calc R
H62B H 0.0850 0.4683 0.6502 0.106 Uiso 1 1 calc R
H62C H -0.0353 0.4374 0.6499 0.106 Uiso 1 1 calc R
C63 C 0.0115(4) 0.5405(5) 0.61094(13) 0.0598(13) Uani 1 1 d .
H63A H 0.0634 0.6084 0.6068 0.072 Uiso 1 1 calc R
H63B H -0.0569 0.5781 0.6065 0.072 Uiso 1 1 calc R
C64 C 0.0296(3) 0.4287(4) 0.58863(11) 0.0505(11) Uani 1 1 d .
H64A H 0.0953 0.3866 0.5944 0.061 Uiso 1 1 calc R
H64B H -0.0256 0.3642 0.5917 0.061 Uiso 1 1 calc R
C65 C 0.0333(3) 0.4637(5) 0.55455(12) 0.0542(12) Uani 1 1 d .
H65A H 0.0828 0.5354 0.5517 0.065 Uiso 1 1 calc R
H65B H -0.0351 0.4956 0.5480 0.065 Uiso 1 1 calc R
C66 C 0.0641(4) 0.3512(5) 0.53301(12) 0.0612(13) Uani 1 1 d .
H66A H 0.0645 0.3806 0.5110 0.092 Uiso 1 1 calc R
H66B H 0.0147 0.2802 0.5353 0.092 Uiso 1 1 calc R
H66C H 0.1328 0.3206 0.5389 0.092 Uiso 1 1 calc R
Cu1 Cu 0.53721(3) 0.08369(3) 0.599577(8) 0.01562(10) Uani 1 1 d .
F1 F 0.03321(14) -0.0738(2) 0.55378(4) 0.0305(4) Uani 1 1 d .
N1 N 0.74649(19) 0.1258(2) 0.62355(6) 0.0170(5) Uani 1 1 d .
N2 N 0.74076(18) 0.0842(2) 0.57411(6) 0.0172(5) Uani 1 1 d .
N3 N 0.25253(18) 0.0769(2) 0.65872(5) 0.0154(5) Uani 1 1 d .
O1 O 0.40000(15) 0.06154(18) 0.59273(5) 0.0162(4) Uani 1 1 d .
O2 O 0.42381(15) 0.1422(2) 0.65795(5) 0.0187(4) Uani 1 1 d .
O3 O 0.34055(19) 0.66115(19) 0.57057(5) 0.0260(5) Uani 1 1 d .

loop_
_atom_site_aniso_label
_atom_site_aniso_U_11
_atom_site_aniso_U_22
_atom_site_aniso_U_33
_atom_site_aniso_U_23
_atom_site_aniso_U_13
_atom_site_aniso_U_12
C1 0.0213(14) 0.0084(12) 0.0197(14) 0.0004(10) -0.0020(11) 0.0025(11)
C2 0.0162(14) 0.0184(14) 0.0248(15) -0.0012(12) -0.0016(11) -0.0011(11)
C3 0.0168(14) 0.0175(14) 0.0257(15) 0.0005(12) 0.0028(11) 0.0001(11)
C4 0.0139(13) 0.0195(14) 0.0167(14) -0.0021(11) -0.0019(10) -0.0017(11)
C5 0.0227(15) 0.0187(14) 0.0238(15) -0.0042(12) -0.0005(12) -0.0010(12)
C6 0.0257(17) 0.0273(17) 0.0257(16) -0.0076(13) 0.0002(13) 0.0039(14)
C7 0.0248(16) 0.041(2) 0.0193(15) -0.0046(14) 0.0010(12) 0.0043(15)
C8 0.0254(16) 0.0312(18) 0.0265(16) 0.0064(14) 0.0011(13) 0.0024(14)
C9 0.0179(14) 0.0186(14) 0.0252(15) -0.0004(12) -0.0017(12) 0.0010(12)
C10 0.046(2) 0.0199(16) 0.0258(17) -0.0018(13) 0.0003(15) 0.0099(15)
C11 0.037(2) 0.0266(18) 0.042(2) 0.0026(15) -0.0039(16) 0.0108(15)
C12 0.052(3) 0.029(2) 0.068(3) 0.0133(19) 0.013(2) 0.0102(18)
C13 0.0387(19) 0.0190(15) 0.0305(17) 0.0035(13) 0.0044(14) 0.0075(14)
C14 0.047(2) 0.0285(19) 0.048(2) 0.0032(17) -0.0008(18) 0.0133(17)
C15 0.058(3) 0.0238(18) 0.040(2) -0.0028(15) -0.0027(18) -0.0046(17)
C16 0.0205(14) 0.0165(14) 0.0185(14) -0.0022(11) 0.0018(11) 0.0012(11)
C17 0.0270(16) 0.0138(14) 0.0231(15) -0.0001(12) 0.0020(12) 0.0016(12)
C18 0.0328(17) 0.0150(14) 0.0246(16) -0.0044(12) 0.0003(13) 0.0004(13)
C19 0.0318(17) 0.0246(16) 0.0181(15) -0.0040(12) -0.0032(12) 0.0004(13)
C20 0.0283(16) 0.0199(15) 0.0214(15) 0.0024(12) 0.0001(12) 0.0027(13)
C21 0.0218(15) 0.0167(14) 0.0246(15) -0.0013(12) 0.0015(12) 0.0003(12)
C22 0.0319(17) 0.0149(14) 0.0235(15) -0.0004(12) -0.0029(13) 0.0007(13)
C23 0.037(2) 0.0218(17) 0.042(2) 0.0019(15) 0.0027(16) 0.0083(15)
C24 0.038(2) 0.0218(16) 0.0345(19) 0.0067(14) 0.0052(15) 0.0002(14)
C25 0.046(2) 0.0154(15) 0.0248(16) 0.0020(12) -0.0039(14) -0.0041(14)
C26 0.040(2) 0.0264(18) 0.044(2) 0.0047(16) -0.0001(17) -0.0110(16)
C27 0.055(3) 0.0172(17) 0.082(3) -0.0092(19) 0.021(2) -0.0005(18)
C28 0.0177(14) 0.0107(12) 0.0169(13) 0.0006(10) -0.0019(11) 0.0010(11)
C29 0.0176(14) 0.0060(12) 0.0224(14) 0.0009(10) -0.0021(11) 0.0013(10)
C30 0.0176(14) 0.0109(12) 0.0193(14) -0.0012(10) -0.0045(11) 0.0051(11)
C31 0.0181(13) 0.0066(12) 0.0230(14) -0.0005(10) -0.0017(11) 0.0020(10)
C32 0.0192(14) 0.0156(13) 0.0195(14) -0.0010(11) -0.0027(11) 0.0043(11)
C33 0.0195(15) 0.0215(15) 0.0252(16) -0.0073(12) -0.0095(12) 0.0065(12)
C34 0.0161(14) 0.0196(15) 0.0317(16) -0.0040(13) -0.0030(12) -0.0013(12)
C35 0.0166(14) 0.0143(13) 0.0241(15) -0.0001(11) -0.0005(11) 0.0022(11)
C36 0.0161(14) 0.0121(13) 0.0183(14) 0.0013(10) -0.0010(11) 0.0008(11)
C37 0.0178(14) 0.0140(13) 0.0166(13) -0.0007(10) 0.0018(11) -0.0009(11)
C38 0.0246(16) 0.0156(14) 0.0203(14) 0.0004(11) -0.0011(12) 0.0016(12)
C39 0.0291(17) 0.0148(14) 0.0231(15) -0.0010(12) 0.0006(12) -0.0040(12)
C40 0.0256(16) 0.0223(15) 0.0209(15) -0.0047(12) -0.0018(12) -0.0046(13)
C41 0.0272(16) 0.0230(15) 0.0192(15) 0.0011(12) -0.0053(12) -0.0008(13)
C42 0.0226(15) 0.0154(14) 0.0209(14) 0.0012(11) 0.0009(11) -0.0020(11)
C43 0.0243(15) 0.0120(13) 0.0153(13) 0.0011(10) -0.0021(11) -0.0007(11)
C44 0.0226(15) 0.0150(14) 0.0183(14) 0.0024(11) -0.0026(11) 0.0003(12)
C45 0.0281(16) 0.0196(15) 0.0173(14) -0.0008(11) -0.0046(12) 0.0069(13)
C46 0.0389(19) 0.0119(13) 0.0219(15) -0.0014(11) -0.0104(13) 0.0040(13)
C47 0.0403(19) 0.0131(14) 0.0247(16) 0.0019(12) -0.0057(14) -0.0061(13)
C48 0.0222(15) 0.0179(14) 0.0208(15) 0.0005(11) -0.0017(12) -0.0021(12)
C49 0.0192(14) 0.0153(14) 0.0240(15) -0.0040(11) 0.0014(11) -0.0026(11)
C50 0.0250(16) 0.0227(15) 0.0255(16) -0.0021(13) 0.0014(12) -0.0020(13)
C51 0.0351(19) 0.0349(19) 0.0277(17) -0.0044(14) 0.0102(14) -0.0064(16)
C52 0.0265(18) 0.037(2) 0.039(2) -0.0138(16) 0.0097(15) 0.0005(15)
C53 0.0224(16) 0.0239(16) 0.0383(19) -0.0084(14) -0.0022(13) 0.0063(13)
C54 0.0244(16) 0.0173(14) 0.0251(16) -0.0036(12) -0.0018(12) 0.0018(12)
C55 0.0169(14) 0.0099(12) 0.0191(14) 0.0000(10) -0.0050(11) 0.0017(10)
C56 0.0329(17) 0.0148(14) 0.0213(15) 0.0018(11) 0.0057(13) 0.0045(12)
C57 0.0336(18) 0.0121(14) 0.0209(15) -0.0018(11) 0.0005(13) 0.0046(12)
C58 0.0234(15) 0.0094(13) 0.0234(15) 0.0011(11) -0.0026(12) 0.0016(11)
C59 0.066(3) 0.0155(16) 0.0246(17) 0.0041(13) 0.0156(16) 0.0046(16)
C60 0.056(2) 0.0123(14) 0.0223(16) -0.0014(12) 0.0080(15) 0.0044(14)
C61 0.042(2) 0.0089(13) 0.0300(17) -0.0013(12) -0.0004(14) 0.0008(13)
C62 0.052(3) 0.083(4) 0.078(4) -0.019(3) -0.020(3) 0.011(3)
C63 0.038(2) 0.050(3) 0.090(4) 0.004(3) -0.016(2) -0.001(2)
C64 0.045(2) 0.040(2) 0.067(3) 0.013(2) -0.017(2) -0.0147(19)
C65 0.038(2) 0.050(3) 0.075(3) 0.022(2) 0.000(2) -0.001(2)
C66 0.050(3) 0.069(3) 0.065(3) 0.018(3) -0.002(2) 0.001(2)
Cu1 0.01688(17) 0.01194(17) 0.01804(18) -0.00053(13) -0.00107(12) 0.00047(14)
F1 0.0275(10) 0.0364(11) 0.0274(10) -0.0076(8) -0.0082(8) -0.0056(9)
N1 0.0198(12) 0.0133(11) 0.0180(12) -0.0016(9) -0.0017(9) 0.0017(9)
N2 0.0179(12) 0.0151(11) 0.0185(12) 0.0001(9) 0.0001(9) 0.0012(10)
N3 0.0168(11) 0.0113(11) 0.0181(12) 0.0000(9) -0.0018(9) 0.0013(9)
O1 0.0193(10) 0.0100(9) 0.0193(10) -0.0021(7) -0.0015(8) 0.0015(8)
O2 0.0168(10) 0.0168(10) 0.0224(10) 0.0009(8) -0.0037(8) -0.0014(8)
O3 0.0444(14) 0.0072(9) 0.0265(11) 0.0028(8) 0.0039(10) 0.0024(9)

loop_
_atom_type_symbol
_atom_type_description
_atom_type_scat_dispersion_real
_atom_type_scat_dispersion_imag
_atom_type_scat_source
C C 0.0033 0.0016 'International Tables Vol C Tables 4.2.6.8 and 6.1.1.4'
H H 0.0000 0.0000 'International Tables Vol C Tables 4.2.6.8 and 6.1.1.4'
N N 0.0061 0.0033 'International Tables Vol C Tables 4.2.6.8 and 6.1.1.4'
O O 0.0106 0.0060 'International Tables Vol C Tables 4.2.6.8 and 6.1.1.4'
F F 0.0171 0.0103 'International Tables Vol C Tables 4.2.6.8 and 6.1.1.4'
Cu Cu 0.3201 1.2651 'International Tables Vol C Tables 4.2.6.8 and 6.1.1.4'

loop_
_geom_angle_atom_site_label_1
_geom_angle_atom_site_label_2
_geom_angle_atom_site_label_3
_geom_angle
N1 C1 N2 103.5(2)
N1 C1 Cu1 131.2(2)
N2 C1 Cu1 125.2(2)
C3 C2 N1 107.4(3)
C3 C2 H2 126.3
N1 C2 H2 126.3
C2 C3 N2 106.3(3)
C2 C3 H3 126.8
N2 C3 H3 126.8
C9 C4 C5 123.6(3)
C9 C4 N1 117.7(3)
C5 C4 N1 118.6(3)
C6 C5 C4 116.8(3)
C6 C5 C10 121.7(3)
C4 C5 C10 121.6(3)
C7 C6 C5 121.1(3)
C7 C6 H6 119.5
C5 C6 H6 119.5
C6 C7 C8 120.5(3)
C6 C7 H7 119.7
C8 C7 H7 119.7
C7 C8 C9 121.0(3)
C7 C8 H8 119.5
C9 C8 H8 119.5
C4 C9 C8 116.9(3)
C4 C9 C13 121.8(3)
C8 C9 C13 121.2(3)
C12 C10 C11 110.8(3)
C12 C10 C5 111.6(3)
C11 C10 C5 113.3(3)
C12 C10 H10 106.9
C11 C10 H10 106.9
C5 C10 H10 106.9
C10 C11 H11A 109.5
C10 C11 H11B 109.5
H11A C11 H11B 109.5
C10 C11 H11C 109.5
H11A C11 H11C 109.5
H11B C11 H11C 109.5
C10 C12 H12A 109.5
C10 C12 H12B 109.5
H12A C12 H12B 109.5
C10 C12 H12C 109.5
H12A C12 H12C 109.5
H12B C12 H12C 109.5
C14 C13 C9 113.2(3)
C14 C13 C15 111.1(3)
C9 C13 C15 109.0(3)
C14 C13 H13 107.8
C9 C13 H13 107.7
C15 C13 H13 107.8
C13 C14 H14A 109.5
C13 C14 H14B 109.5
H14A C14 H14B 109.5
C13 C14 H14C 109.5
H14A C14 H14C 109.5
H14B C14 H14C 109.5
C13 C15 H15A 109.5
C13 C15 H15B 109.5
H15A C15 H15B 109.5
C13 C15 H15C 109.5
H15A C15 H15C 109.5
H15B C15 H15C 109.5
C21 C16 C17 123.0(3)
C21 C16 N2 118.7(3)
C17 C16 N2 118.3(3)
C18 C17 C16 117.4(3)
C18 C17 C22 119.9(3)
C16 C17 C22 122.8(3)
C19 C18 C17 121.1(3)
C19 C18 H18 119.5
C17 C18 H18 119.5
C18 C19 C20 120.0(3)
C18 C19 H19 120.0
C20 C19 H19 120.0
C21 C20 C19 121.1(3)
C21 C20 H20 119.4
C19 C20 H20 119.4
C20 C21 C16 117.4(3)
C20 C21 C25 120.0(3)
C16 C21 C25 122.5(3)
C17 C22 C23 110.7(3)
C17 C22 C24 110.9(3)
C23 C22 C24 111.6(3)
C17 C22 H22 107.8
C23 C22 H22 107.8
C24 C22 H22 107.8
C22 C23 H23A 109.5
C22 C23 H23B 109.5
H23A C23 H23B 109.5
C22 C23 H23C 109.5
H23A C23 H23C 109.5
H23B C23 H23C 109.5
C22 C24 H24A 109.5
C22 C24 H24B 109.5
H24A C24 H24B 109.5
C22 C24 H24C 109.5
H24A C24 H24C 109.5
H24B C24 H24C 109.5
C21 C25 C26 111.5(3)
C21 C25 C27 109.7(3)
C26 C25 C27 111.4(3)
C21 C25 H25 108.0
C26 C25 H25 108.0
C27 C25 H25 108.1
C25 C26 H26A 109.5
C25 C26 H26B 109.5
H26A C26 H26B 109.5
C25 C26 H26C 109.5
H26A C26 H26C 109.5
H26B C26 H26C 109.5
C25 C27 H27A 109.5
C25 C27 H27B 109.5
H27A C27 H27B 109.5
C25 C27 H27C 109.5
H27A C27 H27C 109.5
H27B C27 H27C 109.5
O1 C28 C31 109.5(2)
O1 C28 C55 113.2(2)
C31 C28 C55 112.7(2)
O1 C28 C29 110.6(2)
C31 C28 C29 100.6(2)
C55 C28 C29 109.7(2)
O2 C29 N3 126.9(3)
O2 C29 C28 123.5(3)
N3 C29 C28 109.5(2)
C35 C30 C31 121.2(3)
C35 C30 N3 128.9(3)
C31 C30 N3 109.8(2)
C32 C31 C30 121.3(3)
C32 C31 C28 128.2(3)
C30 C31 C28 110.1(2)
C31 C32 C33 116.6(3)
C31 C32 H32 121.7
C33 C32 H32 121.7
F1 C33 C34 118.3(3)
F1 C33 C32 118.2(3)
C34 C33 C32 123.5(3)
C33 C34 C35 119.9(3)
C33 C34 H34 120.1
C35 C34 H34 120.1
C30 C35 C34 117.5(3)
C30 C35 H35 121.2
C34 C35 H35 121.2
N3 C36 C49 110.9(2)
N3 C36 C43 105.5(2)
C49 C36 C43 115.6(2)
N3 C36 C37 110.6(2)
C49 C36 C37 102.0(2)
C43 C36 C37 112.4(2)
C42 C37 C38 118.7(3)
C42 C37 C36 121.5(3)
C38 C37 C36 119.2(3)
C39 C38 C37 120.5(3)
C39 C38 H38 119.7
C37 C38 H38 119.7
C38 C39 C40 120.6(3)
C38 C39 H39 119.7
C40 C39 H39 119.7
C41 C40 C39 119.4(3)
C41 C40 H40 120.3
C39 C40 H40 120.3
C40 C41 C42 119.9(3)
C40 C41 H41 120.0
C42 C41 H41 120.0
C37 C42 C41 120.8(3)
C37 C42 H42 119.6
C41 C42 H42 119.6
C44 C43 C48 118.9(3)
C44 C43 C36 117.4(2)
C48 C43 C36 123.4(3)
C45 C44 C43 120.7(3)
C45 C44 H44 119.6
C43 C44 H44 119.6
C46 C45 C44 120.2(3)
C46 C45 H45 119.9
C44 C45 H45 119.9
C47 C46 C45 119.8(3)
C47 C46 H46 120.1
C45 C46 H46 120.1
C46 C47 C48 120.5(3)
C46 C47 H47 119.8
C48 C47 H47 119.8
C43 C48 C47 119.9(3)
C43 C48 H48 120.0
C47 C48 H48 120.0
C50 C49 C54 117.9(3)
C50 C49 C36 119.4(3)
C54 C49 C36 122.2(3)
C51 C50 C49 121.3(3)
C51 C50 H50 119.4
C49 C50 H50 119.4
C50 C51 C52 120.2(3)
C50 C51 H51 119.9
C52 C51 H51 119.9
C53 C52 C51 119.2(3)
C53 C52 H52 120.4
C51 C52 H52 120.4
C52 C53 C54 120.8(3)
C52 C53 H53 119.6
C54 C53 H53 119.6
C53 C54 C49 120.5(3)
C53 C54 H54 119.7
C49 C54 H54 119.7
C56 C55 C60 117.8(3)
C56 C55 C28 122.7(3)
C60 C55 C28 119.5(3)
C55 C56 C57 121.7(3)
C55 C56 H56 119.2
C57 C56 H56 119.2
C58 C57 C56 119.7(3)
C58 C57 H57 120.2
C56 C57 H57 120.2
C57 C58 O3 124.7(3)
C57 C58 C59 119.5(3)
O3 C58 C59 115.8(3)
C60 C59 C58 120.1(3)
C60 C59 H59 120.0
C58 C59 H59 120.0
C55 C60 C59 121.2(3)
C55 C60 H60 119.4
C59 C60 H60 119.4
O3 C61 H61A 109.5
O3 C61 H61B 109.5
H61A C61 H61B 109.5
O3 C61 H61C 109.5
H61A C61 H61C 109.5
H61B C61 H61C 109.5
C63 C62 H62A 109.5
C63 C62 H62B 109.5
H62A C62 H62B 109.5
C63 C62 H62C 109.5
H62A C62 H62C 109.5
H62B C62 H62C 109.5
C62 C63 C64 113.8(4)
C62 C63 H63A 108.8
C64 C63 H63A 108.8
C62 C63 H63B 108.8
C64 C63 H63B 108.8
H63A C63 H63B 107.7
C65 C64 C63 115.2(4)
C65 C64 H64A 108.5
C63 C64 H64A 108.5
C65 C64 H64B 108.5
C63 C64 H64B 108.5
H64A C64 H64B 107.5
C64 C65 C66 113.8(4)
C64 C65 H65A 108.8
C66 C65 H65A 108.8
C64 C65 H65B 108.8
C66 C65 H65B 108.8
H65A C65 H65B 107.7
C65 C66 H66A 109.5
C65 C66 H66B 109.5
H66A C66 H66B 109.5
C65 C66 H66C 109.5
H66A C66 H66C 109.5
H66B C66 H66C 109.5
O1 Cu1 C1 170.75(11)
C1 N1 C2 111.3(2)
C1 N1 C4 124.3(2)
C2 N1 C4 124.4(2)
C1 N2 C3 111.6(2)
C1 N2 C16 123.8(2)
C3 N2 C16 124.6(2)
C29 N3 C30 108.5(2)
C29 N3 C36 124.5(2)
C30 N3 C36 122.7(2)
C28 O1 Cu1 122.08(17)
C58 O3 C61 116.8(2)

loop_
_geom_bond_atom_site_label_1
_geom_bond_atom_site_label_2
_geom_bond_distance
C1 N1 1.361(4)
C1 N2 1.362(4)
C1 Cu1 1.857(3)
C2 C3 1.337(4)
C2 N1 1.380(4)
C2 H2 0.9500
C3 N2 1.387(4)
C3 H3 0.9500
C4 C9 1.393(4)
C4 C5 1.401(4)
C4 N1 1.448(4)
C5 C6 1.397(4)
C5 C10 1.523(4)
C6 C7 1.378(5)
C6 H6 0.9500
C7 C8 1.384(5)
C7 H7 0.9500
C8 C9 1.394(4)
C8 H8 0.9500
C9 C13 1.525(4)
C10 C12 1.506(6)
C10 C11 1.522(5)
C10 H10 1.0000
C11 H11A 0.9800
C11 H11B 0.9800
C11 H11C 0.9800
C12 H12A 0.9800
C12 H12B 0.9800
C12 H12C 0.9800
C13 C14 1.519(5)
C13 C15 1.531(5)
C13 H13 1.0000
C14 H14A 0.9800
C14 H14B 0.9800
C14 H14C 0.9800
C15 H15A 0.9800
C15 H15B 0.9800
C15 H15C 0.9800
C16 C21 1.398(4)
C16 C17 1.401(4)
C16 N2 1.437(4)
C17 C18 1.392(4)
C17 C22 1.524(4)
C18 C19 1.388(4)
C18 H18 0.9500
C19 C20 1.390(4)
C19 H19 0.9500
C20 C21 1.390(4)
C20 H20 0.9500
C21 C25 1.521(4)
C22 C23 1.529(4)
C22 C24 1.530(5)
C22 H22 1.0000
C23 H23A 0.9800
C23 H23B 0.9800
C23 H23C 0.9800
C24 H24A 0.9800
C24 H24B 0.9800
C24 H24C 0.9800
C25 C26 1.525(5)
C25 C27 1.530(5)
C25 H25 1.0000
C26 H26A 0.9800
C26 H26B 0.9800
C26 H26C 0.9800
C27 H27A 0.9800
C27 H27B 0.9800
C27 H27C 0.9800
C28 O1 1.381(3)
C28 C31 1.522(4)
C28 C55 1.531(4)
C28 C29 1.550(4)
C29 O2 1.210(3)
C29 N3 1.396(4)
C30 C35 1.388(4)
C30 C31 1.393(4)
C30 N3 1.432(4)
C31 C32 1.378(4)
C32 C33 1.381(4)
C32 H32 0.9500
C33 F1 1.364(3)
C33 C34 1.373(5)
C34 C35 1.394(4)
C34 H34 0.9500
C35 H35 0.9500
C36 N3 1.492(4)
C36 C49 1.534(4)
C36 C43 1.546(4)
C36 C37 1.548(4)
C37 C42 1.382(4)
C37 C38 1.398(4)
C38 C39 1.378(4)
C38 H38 0.9500
C39 C40 1.385(4)
C39 H39 0.9500
C40 C41 1.384(4)
C40 H40 0.9500
C41 C42 1.394(4)
C41 H41 0.9500
C42 H42 0.9500
C43 C44 1.393(4)
C43 C48 1.393(4)
C44 C45 1.390(4)
C44 H44 0.9500
C45 C46 1.383(5)
C45 H45 0.9500
C46 C47 1.378(5)
C46 H46 0.9500
C47 C48 1.403(4)
C47 H47 0.9500
C48 H48 0.9500
C49 C50 1.398(4)
C49 C54 1.399(4)
C50 C51 1.384(5)
C50 H50 0.9500
C51 C52 1.387(5)
C51 H51 0.9500
C52 C53 1.382(5)
C52 H52 0.9500
C53 C54 1.388(4)
C53 H53 0.9500
C54 H54 0.9500
C55 C56 1.380(4)
C55 C60 1.381(4)
C56 C57 1.393(4)
C56 H56 0.9500
C57 C58 1.369(4)
C57 H57 0.9500
C58 O3 1.370(3)
C58 C59 1.388(4)
C59 C60 1.385(4)
C59 H59 0.9500
C60 H60 0.9500
C61 O3 1.425(4)
C61 H61A 0.9800
C61 H61B 0.9800
C61 H61C 0.9800
C62 C63 1.511(8)
C62 H62A 0.9800
C62 H62B 0.9800
C62 H62C 0.9800
C63 C64 1.511(7)
C63 H63A 0.9900
C63 H63B 0.9900
C64 C65 1.489(6)
C64 H64A 0.9900
C64 H64B 0.9900
C65 C66 1.532(7)
C65 H65A 0.9900
C65 H65B 0.9900
C66 H66A 0.9800
C66 H66B 0.9800
C66 H66C 0.9800
Cu1 O1 1.825(2)

loop_
_geom_torsion_atom_site_label_1
_geom_torsion_atom_site_label_2
_geom_torsion_atom_site_label_3
_geom_torsion_atom_site_label_4
_geom_torsion
N1 C2 C3 N2 0.3(3)
C9 C4 C5 C6 2.0(5)
N1 C4 C5 C6 -176.7(3)
C9 C4 C5 C10 -177.1(3)
N1 C4 C5 C10 4.2(4)
C4 C5 C6 C7 -0.1(5)
C10 C5 C6 C7 179.0(3)
C5 C6 C7 C8 -1.7(5)
C6 C7 C8 C9 1.6(5)
C5 C4 C9 C8 -2.1(4)
N1 C4 C9 C8 176.7(3)
C5 C4 C9 C13 173.7(3)
N1 C4 C9 C13 -7.6(4)
C7 C8 C9 C4 0.2(5)
C7 C8 C9 C13 -175.6(3)
C6 C5 C10 C12 101.3(4)
C4 C5 C10 C12 -79.6(4)
C6 C5 C10 C11 -24.7(5)
C4 C5 C10 C11 154.4(3)
C4 C9 C13 C14 148.9(3)
C8 C9 C13 C14 -35.5(4)
C4 C9 C13 C15 -87.0(4)
C8 C9 C13 C15 88.6(4)
C21 C16 C17 C18 -1.2(5)
N2 C16 C17 C18 178.0(3)
C21 C16 C17 C22 178.4(3)
N2 C16 C17 C22 -2.3(4)
C16 C17 C18 C19 0.0(5)
C22 C17 C18 C19 -179.6(3)
C17 C18 C19 C20 0.8(5)
C18 C19 C20 C21 -0.5(5)
C19 C20 C21 C16 -0.6(5)
C19 C20 C21 C25 -178.8(3)
C17 C16 C21 C20 1.5(5)
N2 C16 C21 C20 -177.7(3)
C17 C16 C21 C25 179.6(3)
N2 C16 C21 C25 0.4(4)
C18 C17 C22 C23 62.7(4)
C16 C17 C22 C23 -116.9(3)
C18 C17 C22 C24 -61.7(4)
C16 C17 C22 C24 118.6(3)
C20 C21 C25 C26 -53.3(4)
C16 C21 C25 C26 128.6(3)
C20 C21 C25 C27 70.5(4)
C16 C21 C25 C27 -107.5(4)
O1 C28 C29 O2 52.7(3)
C31 C28 C29 O2 168.3(3)
C55 C28 C29 O2 -72.8(3)
O1 C28 C29 N3 -124.3(2)
C31 C28 C29 N3 -8.7(3)
C55 C28 C29 N3 110.2(3)
C35 C30 C31 C32 2.1(4)
N3 C30 C31 C32 179.4(2)
C35 C30 C31 C28 -171.6(2)
N3 C30 C31 C28 5.7(3)
O1 C28 C31 C32 -55.0(4)
C55 C28 C31 C32 71.9(4)
C29 C28 C31 C32 -171.4(3)
O1 C28 C31 C30 118.1(2)
C55 C28 C31 C30 -115.0(3)
C29 C28 C31 C30 1.7(3)
C30 C31 C32 C33 -1.6(4)
C28 C31 C32 C33 170.9(3)
C31 C32 C33 F1 -179.6(2)
C31 C32 C33 C34 0.1(4)
F1 C33 C34 C35 -179.4(3)
C32 C33 C34 C35 0.9(5)
C31 C30 C35 C34 -1.0(4)
N3 C30 C35 C34 -177.7(3)
C33 C34 C35 C30 -0.5(4)
N3 C36 C37 C42 -138.5(3)
C49 C36 C37 C42 103.5(3)
C43 C36 C37 C42 -20.9(4)
N3 C36 C37 C38 50.5(3)
C49 C36 C37 C38 -67.5(3)
C43 C36 C37 C38 168.1(3)
C42 C37 C38 C39 2.2(4)
C36 C37 C38 C39 173.5(3)
C37 C38 C39 C40 -1.7(5)
C38 C39 C40 C41 0.2(5)
C39 C40 C41 C42 0.8(5)
C38 C37 C42 C41 -1.3(4)
C36 C37 C42 C41 -172.3(3)
C40 C41 C42 C37 -0.2(5)
N3 C36 C43 C44 62.6(3)
C49 C36 C43 C44 -174.6(3)
C37 C36 C43 C44 -58.0(3)
N3 C36 C43 C48 -111.8(3)
C49 C36 C43 C48 11.1(4)
C37 C36 C43 C48 127.7(3)
C48 C43 C44 C45 -0.4(4)
C36 C43 C44 C45 -175.0(3)
C43 C44 C45 C46 -0.5(4)
C44 C45 C46 C47 0.8(5)
C45 C46 C47 C48 -0.1(5)
C44 C43 C48 C47 1.0(4)
C36 C43 C48 C47 175.3(3)
C46 C47 C48 C43 -0.8(5)
N3 C36 C49 C50 172.3(3)
C43 C36 C49 C50 52.3(4)
C37 C36 C49 C50 -70.0(3)
N3 C36 C49 C54 -16.7(4)
C43 C36 C49 C54 -136.6(3)
C37 C36 C49 C54 101.0(3)
C54 C49 C50 C51 1.8(5)
C36 C49 C50 C51 173.2(3)
C49 C50 C51 C52 -1.2(5)
C50 C51 C52 C53 0.0(5)
C51 C52 C53 C54 0.5(5)
C52 C53 C54 C49 0.1(5)
C50 C49 C54 C53 -1.3(5)
C36 C49 C54 C53 -172.4(3)
O1 C28 C55 C56 -154.3(3)
C31 C28 C55 C56 80.9(3)
C29 C28 C55 C56 -30.3(4)
O1 C28 C55 C60 24.4(4)
C31 C28 C55 C60 -100.4(3)
C29 C28 C55 C60 148.4(3)
C60 C55 C56 C57 -0.7(5)
C28 C55 C56 C57 178.0(3)
C55 C56 C57 C58 0.2(5)
C56 C57 C58 O3 -177.7(3)
C56 C57 C58 C59 0.8(5)
C57 C58 C59 C60 -1.4(6)
O3 C58 C59 C60 177.3(3)
C56 C55 C60 C59 0.2(5)
C28 C55 C60 C59 -178.6(3)
C58 C59 C60 C55 0.9(6)
C62 C63 C64 C65 -175.3(4)
C63 C64 C65 C66 173.3(4)
N1 C1 Cu1 O1 -175.0(5)
N2 C1 Cu1 O1 6.7(8)
N2 C1 N1 C2 0.4(3)
Cu1 C1 N1 C2 -178.1(2)
N2 C1 N1 C4 -177.0(2)
Cu1 C1 N1 C4 4.5(4)
C3 C2 N1 C1 -0.5(3)
C3 C2 N1 C4 177.0(3)
C9 C4 N1 C1 104.5(3)
C5 C4 N1 C1 -76.7(4)
C9 C4 N1 C2 -72.6(4)
C5 C4 N1 C2 106.1(3)
N1 C1 N2 C3 -0.2(3)
Cu1 C1 N2 C3 178.4(2)
N1 C1 N2 C16 179.4(2)
Cu1 C1 N2 C16 -2.0(4)
C2 C3 N2 C1 0.0(3)
C2 C3 N2 C16 -179.6(3)
C21 C16 N2 C1 99.9(3)
C17 C16 N2 C1 -79.3(4)
C21 C16 N2 C3 -80.5(4)
C17 C16 N2 C3 100.2(3)
O2 C29 N3 C30 -164.3(3)
C28 C29 N3 C30 12.6(3)
O2 C29 N3 C36 -7.1(4)
C28 C29 N3 C36 169.8(2)
C35 C30 N3 C29 165.5(3)
C31 C30 N3 C29 -11.6(3)
C35 C30 N3 C36 7.8(4)
C31 C30 N3 C36 -169.3(2)
C49 C36 N3 C29 145.8(3)
C43 C36 N3 C29 -88.4(3)
C37 C36 N3 C29 33.3(3)
C49 C36 N3 C30 -60.1(3)
C43 C36 N3 C30 65.7(3)
C37 C36 N3 C30 -172.6(2)
C31 C28 O1 Cu1 -164.48(17)
C55 C28 O1 Cu1 69.0(3)
C29 C28 O1 Cu1 -54.5(3)
C1 Cu1 O1 C28 -150.8(6)
C57 C58 O3 C61 6.0(5)
C59 C58 O3 C61 -172.6(3)

loop_
_cod_changelog_entry_id
_cod_changelog_entry_author
_cod_changelog_entry_date
_cod_changelog_entry_text
1 'Vaitkus, Antanas' 2022-05-09T01:35:00+03:00 'Updated bibliographic information.'
2 'Vaitkus, Antanas' 2022-05-09T01:40:00+03:00
;
 Replaced the '(J\(B' sequence with a backslash symbol ('\')
 in multiple data values.
;
